data_4126817
loop_
_publ_author_name
'Mutailipu, Miriding'
'Xie, Zhiqing'
'Su, Xin'
'Zhang, Min'
'Wang, Ying'
'Yang, Zhihua'
'Janjua, Muhammad Ramzan Saeed Ashraf'
'Pan, Shilie'

_publ_section_title
;
 Chemical Cosubstitution-Oriented Design of Rare-Earth Borates as
 Potential Ultraviolet Nonlinear Optical Materials.
;
_journal_name_full 'Journal of the American Chemical Society'
_journal_paper_doi 10.1021/jacs.7b11263
_journal_year 2017
_chemical_formula_sum 'B15 Bi2 K7 O30 Sr'
_chemical_formula_weight 1421.43
_chemical_name_systematic
; 
 ? 
;
_space_group_IT_number 155
_symmetry_cell_setting trigonal
_symmetry_space_group_name_Hall 'R 3 2"'
_symmetry_space_group_name_H-M 'R 3 2 :H'
_atom_sites_solution_hydrogens none
_atom_sites_solution_primary direct
_atom_sites_solution_secondary difmap
_audit_creation_method SHELXL-97
_cell_angle_alpha 90.00
_cell_angle_beta 90.00
_cell_angle_gamma 120.00
_cell_formula_units_Z 3
_cell_length_a 13.2512(19)
_cell_length_b 13.2512(19)
_cell_length_c 15.288(4)
_cell_measurement_reflns_used 2605
_cell_measurement_temperature 296(2)
_cell_measurement_theta_max 27.49
_cell_measurement_theta_min 2.22
_cell_volume 2324.8(8)
_computing_cell_refinement 'Bruker SMART'
_computing_data_collection 'Bruker SMART'
_computing_data_reduction 'Bruker SAINT'
_computing_molecular_graphics 'Bruker SHELXTL'
_computing_publication_material 'Bruker SHELXTL'
_computing_structure_refinement 'Bruker SHELXTL'
_computing_structure_solution 'Bruker SHELXTL'
_diffrn_ambient_temperature 296(2)
_diffrn_measured_fraction_theta_full 1.000
_diffrn_measured_fraction_theta_max 1.000
_diffrn_measurement_device_type 'CCD area detector'
_diffrn_measurement_method 'phi and omega scans'
_diffrn_radiation_monochromator graphite
_diffrn_radiation_source 'fine-focus sealed tube'
_diffrn_radiation_type MoK\a
_diffrn_radiation_wavelength 0.71073
_diffrn_reflns_av_R_equivalents 0.0312
_diffrn_reflns_av_sigmaI/netI 0.0395
_diffrn_reflns_limit_h_max 17
_diffrn_reflns_limit_h_min -17
_diffrn_reflns_limit_k_max 9
_diffrn_reflns_limit_k_min -17
_diffrn_reflns_limit_l_max 19
_diffrn_reflns_limit_l_min -19
_diffrn_reflns_number 4768
_diffrn_reflns_theta_full 27.51
_diffrn_reflns_theta_max 27.51
_diffrn_reflns_theta_min 2.22
_exptl_absorpt_coefficient_mu 14.095
_exptl_absorpt_correction_T_max 0.3603
_exptl_absorpt_correction_T_min 0.2483
_exptl_absorpt_correction_type numerical
_exptl_absorpt_process_details face-indexed
_exptl_crystal_colour colourless
_exptl_crystal_density_diffrn 3.046
_exptl_crystal_density_method 'not measured'
_exptl_crystal_description block
_exptl_crystal_F_000 1956
_exptl_crystal_size_max 0.14
_exptl_crystal_size_mid 0.13
_exptl_crystal_size_min 0.09
_refine_diff_density_max 0.841
_refine_diff_density_min -0.684
_refine_diff_density_rms 0.115
_refine_ls_abs_structure_details 'Flack H D (1983), Acta Cryst. A39, 876-881'
_refine_ls_abs_structure_Flack 0.001(9)
_refine_ls_extinction_coef 0.00036(3)
_refine_ls_extinction_expression Fc^*^=kFc[1+0.001xFc^2^\l^3^/sin(2\q)]^-1/4^
_refine_ls_extinction_method SHELXL
_refine_ls_goodness_of_fit_ref 1.068
_refine_ls_hydrogen_treatment none
_refine_ls_matrix_type full
_refine_ls_number_parameters 87
_refine_ls_number_reflns 1200
_refine_ls_number_restraints 0
_refine_ls_restrained_S_all 1.068
_refine_ls_R_factor_all 0.0217
_refine_ls_R_factor_gt 0.0195
_refine_ls_shift/su_max 0.000
_refine_ls_shift/su_mean 0.000
_refine_ls_structure_factor_coef Fsqd
_refine_ls_weighting_details 'calc w=1/[\s^2^(Fo^2^)+(0.0000P)^2^+1.4061P] where P=(Fo^2^+2Fc^2^)/3'
_refine_ls_weighting_scheme calc
_refine_ls_wR_factor_gt 0.0437
_refine_ls_wR_factor_ref 0.0448
_reflns_number_gt 1133
_reflns_number_total 1200
_reflns_threshold_expression >2sigma(I)
_cod_data_source_file KBiSrBO.cif
_cod_data_source_block 11
_cod_depositor_comments
;
The following automatic conversions were performed:

'_symmetry_cell_setting' value 'Trigonal' changed to 'trigonal'
according to
/home/data/users/saulius/crontab/automatic-downloads/rss-feeds/ACS/lib/dictionaries/cif_core.dic
dictionary named 'cif_core.dic' version 2.4.2 from 2011-04-26.

Automatic conversion script
Id: cif_fix_values 4973 2017-02-22 13:04:09Z antanas 
;
_cod_original_sg_symbol_H-M 'R32  '
_cod_database_code 4126817

loop_
_symmetry_equiv_pos_as_xyz
'x, y, z'
'-y, x-y, z'
'-x+y, -x, z'
'y, x, -z'
'x-y, -y, -z'
'-x, -x+y, -z'
'x+2/3, y+1/3, z+1/3'
'-y+2/3, x-y+1/3, z+1/3'
'-x+y+2/3, -x+1/3, z+1/3'
'y+2/3, x+1/3, -z+1/3'
'x-y+2/3, -y+1/3, -z+1/3'
'-x+2/3, -x+y+1/3, -z+1/3'
'x+1/3, y+2/3, z+2/3'
'-y+1/3, x-y+2/3, z+2/3'
'-x+y+1/3, -x+2/3, z+2/3'
'y+1/3, x+2/3, -z+2/3'
'x-y+1/3, -y+2/3, -z+2/3'
'-x+1/3, -x+y+2/3, -z+2/3'

loop_
_atom_site_label
_atom_site_type_symbol
_atom_site_fract_x
_atom_site_fract_y
_atom_site_fract_z
_atom_site_U_iso_or_equiv
_atom_site_adp_type
_atom_site_occupancy
_atom_site_symmetry_multiplicity
_atom_site_calc_flag
_atom_site_refinement_flags
Bi1 Bi 0.0000 0.0000 0.267866(16) 0.01530(10) Uani 1 3 d S
Sr1 Sr 0.3333 0.6667 0.1667 0.0273(2) Uani 1 6 d S
K1 K 0.4885(3) 0.4885(3) 0.0000 0.0543(7) Uani 1 2 d S
K2 K 0.3333 0.19811(13) 0.1667 0.0300(5) Uani 1 2 d S
K3 K 0.0000 0.0000 0.0000 0.0299(5) Uani 1 6 d S
B1 B 0.1937(11) 0.4140(5) 0.0494(4) 0.037(2) Uani 1 1 d .
B2 B 0.1027(9) 0.2321(5) 0.1319(4) 0.0248(18) Uani 1 1 d .
B3 B 0.0000 0.2514(7) 0.0000 0.029(2) Uani 1 2 d S
O1 O 0.1167(3) 0.1745(3) 0.1967(2) 0.0298(11) Uani 1 1 d .
O2 O 0.1906(7) 0.3473(4) 0.1204(3) 0.071(2) Uani 1 1 d .
O3 O 0.1022(4) 0.3653(3) -0.0094(2) 0.0325(10) Uani 1 1 d .
O4 O 0.2813(6) 0.5227(3) 0.0444(2) 0.052(2) Uani 1 1 d .
O5 O 0.0085(3) 0.1889(3) 0.0779(2) 0.0240(8) Uani 1 1 d .

loop_
_atom_site_aniso_label
_atom_site_aniso_U_11
_atom_site_aniso_U_22
_atom_site_aniso_U_33
_atom_site_aniso_U_23
_atom_site_aniso_U_13
_atom_site_aniso_U_12
Bi1 0.01663(11) 0.01663(11) 0.01263(14) 0.000 0.000 0.00831(6)
Sr1 0.0365(4) 0.0365(4) 0.0091(4) 0.000 0.000 0.01824(18)
K1 0.0394(12) 0.0394(12) 0.0728(13) 0.0214(5) -0.0214(5) 0.0114(13)
K2 0.0240(9) 0.0359(9) 0.0261(8) -0.0010(4) -0.0019(7) 0.0120(4)
K3 0.0238(7) 0.0238(7) 0.0421(14) 0.000 0.000 0.0119(4)
B1 0.056(7) 0.021(3) 0.030(3) 0.006(2) 0.007(4) 0.016(4)
B2 0.035(5) 0.018(3) 0.022(2) 0.000(2) 0.003(3) 0.013(3)
B3 0.039(6) 0.032(4) 0.019(4) 0.000(2) -0.001(4) 0.020(3)
O1 0.032(3) 0.027(2) 0.0278(19) 0.0061(16) -0.0022(16) 0.0127(17)
O2 0.077(5) 0.035(3) 0.048(2) 0.015(2) -0.037(3) -0.011(3)
O3 0.044(3) 0.024(2) 0.022(2) 0.0069(17) -0.0026(19) 0.011(2)
O4 0.080(5) 0.022(2) 0.0282(19) 0.0060(16) 0.004(3) 0.007(3)
O5 0.025(2) 0.0186(19) 0.0209(18) 0.0024(15) -0.0034(16) 0.0052(17)

loop_
_atom_type_symbol
_atom_type_description
_atom_type_scat_dispersion_real
_atom_type_scat_dispersion_imag
_atom_type_scat_source
B B 0.0013 0.0007 'International Tables Vol C Tables 4.2.6.8 and 6.1.1.4'
O O 0.0106 0.0060 'International Tables Vol C Tables 4.2.6.8 and 6.1.1.4'
K K 0.2009 0.2494 'International Tables Vol C Tables 4.2.6.8 and 6.1.1.4'
Sr Sr -1.5307 3.2498 'International Tables Vol C Tables 4.2.6.8 and 6.1.1.4'
Bi Bi -4.1077 10.2566 'International Tables Vol C Tables 4.2.6.8 and 6.1.1.4'

loop_
_geom_angle_atom_site_label_1
_geom_angle_atom_site_label_2
_geom_angle_atom_site_label_3
_geom_angle
_geom_angle_site_symmetry_1
_geom_angle_site_symmetry_3
O1 Bi1 O1 99.65(11) 3 2
O1 Bi1 O1 99.65(11) 3 .
O1 Bi1 O1 99.65(11) 2 .
O1 Bi1 O4 81.73(17) 3 7_445
O1 Bi1 O4 103.1(2) 2 7_445
O1 Bi1 O4 156.67(18) . 7_445
O1 Bi1 O4 103.1(2) 3 8
O1 Bi1 O4 156.67(18) 2 8
O1 Bi1 O4 81.73(17) . 8
O4 Bi1 O4 75.33(15) 7_445 8
O1 Bi1 O4 156.67(18) 3 9_455
O1 Bi1 O4 81.72(17) 2 9_455
O1 Bi1 O4 103.1(2) . 9_455
O4 Bi1 O4 75.33(15) 7_445 9_455
O4 Bi1 O4 75.33(15) 8 9_455
O1 Bi1 Sr1 118.08(9) 3 7_445
O1 Bi1 Sr1 118.08(9) 2 7_445
O1 Bi1 Sr1 118.09(9) . 7_445
O4 Bi1 Sr1 44.88(9) 7_445 7_445
O4 Bi1 Sr1 44.88(9) 8 7_445
O4 Bi1 Sr1 44.88(9) 9_455 7_445
O1 Bi1 K1 43.56(9) 3 7_445
O1 Bi1 K1 130.77(10) 2 7_445
O1 Bi1 K1 115.39(10) . 7_445
O4 Bi1 K1 50.93(19) 7_445 7_445
O4 Bi1 K1 66.6(2) 8 7_445
O4 Bi1 K1 119.34(9) 9_455 7_445
Sr1 Bi1 K1 75.348(6) 7_445 7_445
O1 Bi1 K1 130.77(10) 3 8
O1 Bi1 K1 115.39(10) 2 8
O1 Bi1 K1 43.56(9) . 8
O4 Bi1 K1 119.34(9) 7_445 8
O4 Bi1 K1 50.92(19) 8 8
O4 Bi1 K1 66.6(2) 9_455 8
Sr1 Bi1 K1 75.348(6) 7_445 8
K1 Bi1 K1 113.831(5) 7_445 8
O1 Bi1 K1 115.39(10) 3 9_455
O1 Bi1 K1 43.56(9) 2 9_455
O1 Bi1 K1 130.77(10) . 9_455
O4 Bi1 K1 66.6(2) 7_445 9_455
O4 Bi1 K1 119.34(9) 8 9_455
O4 Bi1 K1 50.9(2) 9_455 9_455
Sr1 Bi1 K1 75.349(6) 7_445 9_455
K1 Bi1 K1 113.831(5) 7_445 9_455
K1 Bi1 K1 113.829(5) 8 9_455
O1 Bi1 K3 61.92(9) 3 .
O1 Bi1 K3 61.92(9) 2 .
O1 Bi1 K3 61.91(9) . .
O4 Bi1 K3 135.12(9) 7_445 .
O4 Bi1 K3 135.12(9) 8 .
O4 Bi1 K3 135.12(9) 9_455 .
Sr1 Bi1 K3 180.0 7_445 .
K1 Bi1 K3 104.652(6) 7_445 .
K1 Bi1 K3 104.652(6) 8 .
K1 Bi1 K3 104.652(6) 9_455 .
O1 Bi1 K2 127.32(9) 3 2
O1 Bi1 K2 39.06(9) 2 2
O1 Bi1 K2 69.11(9) . 2
O4 Bi1 K2 128.3(2) 7_445 2
O4 Bi1 K2 124.3(2) 8 2
O4 Bi1 K2 67.07(9) 9_455 2
Sr1 Bi1 K2 111.904(7) 7_445 2
K1 Bi1 K2 169.15(5) 7_445 2
K1 Bi1 K2 76.43(5) 8 2
K1 Bi1 K2 62.32(5) 9_455 2
K3 Bi1 K2 68.096(7) . 2
O4 Sr1 O4 70.55(13) 2_665 .
O4 Sr1 O4 70.55(13) 2_665 3_565
O4 Sr1 O4 70.55(13) . 3_565
O4 Sr1 O4 102.9(3) 2_665 11_565
O4 Sr1 O4 167.9(4) . 11_565
O4 Sr1 O4 117.6(3) 3_565 11_565
O4 Sr1 O4 167.9(4) 2_665 10_455
O4 Sr1 O4 117.6(3) . 10_455
O4 Sr1 O4 102.9(3) 3_565 10_455
O4 Sr1 O4 70.55(13) 11_565 10_455
O4 Sr1 O4 117.6(3) 2_665 12
O4 Sr1 O4 102.9(3) . 12
O4 Sr1 O4 167.9(4) 3_565 12
O4 Sr1 O4 70.55(13) 11_565 12
O4 Sr1 O4 70.55(13) 10_455 12
O4 Sr1 B1 99.0(2) 2_665 12
O4 Sr1 B1 93.5(2) . 12
O4 Sr1 B1 162.96(14) 3_565 12
O4 Sr1 B1 77.2(2) 11_565 12
O4 Sr1 B1 89.6(2) 10_455 12
O4 Sr1 B1 19.04(18) 12 12
O4 Sr1 B1 19.05(18) 2_665 2_665
O4 Sr1 B1 77.2(2) . 2_665
O4 Sr1 B1 89.6(2) 3_565 2_665
O4 Sr1 B1 93.5(2) 11_565 2_665
O4 Sr1 B1 162.96(14) 10_455 2_665
O4 Sr1 B1 99.0(2) 12 2_665
B1 Sr1 B1 80.8(4) 12 2_665
O4 Sr1 B1 89.6(2) 2_665 .
O4 Sr1 B1 19.04(18) . .
O4 Sr1 B1 77.2(2) 3_565 .
O4 Sr1 B1 162.96(14) 11_565 .
O4 Sr1 B1 99.0(2) 10_455 .
O4 Sr1 B1 93.5(2) 12 .
B1 Sr1 B1 89.5(4) 12 .
B1 Sr1 B1 94.96(14) 2_665 .
O4 Sr1 B1 162.96(14) 2_665 10_455
O4 Sr1 B1 99.0(2) . 10_455
O4 Sr1 B1 93.5(2) 3_565 10_455
O4 Sr1 B1 89.6(2) 11_565 10_455
O4 Sr1 B1 19.04(18) 10_455 10_455
O4 Sr1 B1 77.2(2) 12 10_455
B1 Sr1 B1 94.96(14) 12 10_455
B1 Sr1 B1 174.1(5) 2_665 10_455
B1 Sr1 B1 80.8(4) . 10_455
O4 Sr1 B1 93.5(2) 2_665 11_565
O4 Sr1 B1 162.96(14) . 11_565
O4 Sr1 B1 99.0(2) 3_565 11_565
O4 Sr1 B1 19.05(18) 11_565 11_565
O4 Sr1 B1 77.2(2) 10_455 11_565
O4 Sr1 B1 89.6(2) 12 11_565
B1 Sr1 B1 94.96(14) 12 11_565
B1 Sr1 B1 89.5(4) 2_665 11_565
B1 Sr1 B1 174.1(5) . 11_565
B1 Sr1 B1 94.96(14) 10_455 11_565
O4 Sr1 B1 77.2(2) 2_665 3_565
O4 Sr1 B1 89.6(2) . 3_565
O4 Sr1 B1 19.05(18) 3_565 3_565
O4 Sr1 B1 99.0(2) 11_565 3_565
O4 Sr1 B1 93.5(2) 10_455 3_565
O4 Sr1 B1 162.96(14) 12 3_565
B1 Sr1 B1 174.1(5) 12 3_565
B1 Sr1 B1 94.96(14) 2_665 3_565
B1 Sr1 B1 94.96(14) . 3_565
B1 Sr1 B1 89.5(4) 10_455 3_565
B1 Sr1 B1 80.8(4) 11_565 3_565
O1 K1 O1 170.2(2) 12 15_554
O1 K1 O3 112.51(14) 12 2_665
O1 K1 O3 76.84(12) 15_554 2_665
O1 K1 O3 76.84(12) 12 5_665
O1 K1 O3 112.51(14) 15_554 5_665
O3 K1 O3 48.64(17) 2_665 5_665
O1 K1 O4 113.13(12) 12 .
O1 K1 O4 62.85(10) 15_554 .
O3 K1 O4 88.98(11) 2_665 .
O3 K1 O4 134.19(14) 5_665 .
O1 K1 O4 62.85(10) 12 4
O1 K1 O4 113.13(12) 15_554 4
O3 K1 O4 134.19(14) 2_665 4
O3 K1 O4 88.98(11) 5_665 4
O4 K1 O4 136.24(19) . 4
O1 K1 O2 135.70(11) 12 15_554
O1 K1 O2 43.99(11) 15_554 15_554
O3 K1 O2 89.44(17) 2_665 15_554
O3 K1 O2 92.87(18) 5_665 15_554
O4 K1 O2 104.86(13) . 15_554
O4 K1 O2 74.16(11) 4 15_554
O1 K1 O2 43.99(11) 12 12
O1 K1 O2 135.70(11) 15_554 12
O3 K1 O2 92.87(18) 2_665 12
O3 K1 O2 89.44(17) 5_665 12
O4 K1 O2 74.16(11) . 12
O4 K1 O2 104.86(13) 4 12
O2 K1 O2 177.5(4) 15_554 12
O1 K1 B2 159.64(12) 12 15_554
O1 K1 B2 22.99(14) 15_554 15_554
O3 K1 B2 73.68(19) 2_665 15_554
O3 K1 B2 95.7(2) 5_665 15_554
O4 K1 B2 85.76(13) . 15_554
O4 K1 B2 98.53(14) 4 15_554
O2 K1 B2 24.47(13) 15_554 15_554
O2 K1 B2 156.14(13) 12 15_554
O1 K1 B2 22.99(14) 12 12
O1 K1 B2 159.65(12) 15_554 12
O3 K1 B2 95.7(2) 2_665 12
O3 K1 B2 73.68(19) 5_665 12
O4 K1 B2 98.52(14) . 12
O4 K1 B2 85.76(13) 4 12
O2 K1 B2 156.15(13) 15_554 12
O2 K1 B2 24.47(13) 12 12
B2 K1 B2 168.6(4) 15_554 12
O1 K1 B3 94.88(11) 12 2_665
O1 K1 B3 94.88(11) 15_554 2_665
O3 K1 B3 24.32(8) 2_665 2_665
O3 K1 B3 24.32(8) 5_665 2_665
O4 K1 B3 111.88(10) . 2_665
O4 K1 B3 111.88(10) 4 2_665
O2 K1 B3 91.27(17) 15_554 2_665
O2 K1 B3 91.27(17) 12 2_665
B2 K1 B3 84.28(19) 15_554 2_665
B2 K1 B3 84.28(19) 12 2_665
O1 K1 B1 78.92(15) 12 5_665
O1 K1 B1 108.54(15) 15_554 5_665
O3 K1 B1 64.94(16) 2_665 5_665
O3 K1 B1 22.58(13) 5_665 5_665
O4 K1 B1 153.92(17) . 5_665
O4 K1 B1 69.67(14) 4 5_665
O2 K1 B1 76.62(18) 15_554 5_665
O2 K1 B1 105.32(18) 12 5_665
B2 K1 B1 87.0(2) 15_554 5_665
B2 K1 B1 84.49(18) 12 5_665
B3 K1 B1 42.35(13) 2_665 5_665
O1 K2 O1 132.11(17) 12 .
O1 K2 O5 76.58(11) 12 11
O1 K2 O5 136.91(10) . 11
O1 K2 O5 136.92(10) 12 3
O1 K2 O5 76.58(11) . 3
O5 K2 O5 104.27(16) 11 3
O1 K2 O3 87.45(11) 12 4
O1 K2 O3 117.83(11) . 4
O5 K2 O3 90.45(12) 11 4
O5 K2 O3 49.71(11) 3 4
O1 K2 O3 117.83(11) 12 8
O1 K2 O3 87.45(11) . 8
O5 K2 O3 49.71(11) 11 8
O5 K2 O3 90.44(12) 3 8
O3 K2 O3 117.27(18) 4 8
O1 K2 B2 116.40(14) 12 .
O1 K2 B2 22.43(12) . .
O5 K2 B2 158.97(12) 11 .
O5 K2 B2 78.00(12) 3 .
O3 K2 B2 105.99(12) 4 .
O3 K2 B2 109.87(12) 8 .
O1 K2 B2 22.43(12) 12 12
O1 K2 B2 116.40(14) . 12
O5 K2 B2 78.00(12) 11 12
O5 K2 B2 158.97(12) 3 12
O3 K2 B2 109.87(12) 4 12
O3 K2 B2 105.99(12) 8 12
B2 K2 B2 107.5(2) . 12
O1 K2 B3 111.75(13) 12 3
O1 K2 B3 97.09(18) . 3
O5 K2 B3 99.07(17) 11 3
O5 K2 B3 25.23(13) 3 3
O3 K2 B3 24.53(14) 4 3
O3 K2 B3 106.04(10) 8 3
B2 K2 B3 91.38(18) . 3
B2 K2 B3 134.04(14) 12 3
O1 K2 B3 97.09(18) 12 8
O1 K2 B3 111.74(13) . 8
O5 K2 B3 25.23(13) 11 8
O5 K2 B3 99.07(17) 3 8
O3 K2 B3 106.05(10) 4 8
O3 K2 B3 24.53(14) 8 8
B2 K2 B3 134.04(14) . 8
B2 K2 B3 91.38(19) 12 8
B3 K2 B3 105.0(2) 3 8
O1 K2 O2 92.83(14) 12 .
O1 K2 O2 42.08(13) . .
O5 K2 O2 157.27(11) 11 .
O5 K2 O2 97.20(11) 3 .
O3 K2 O2 109.36(11) 4 .
O3 K2 O2 123.84(14) 8 .
B2 K2 O2 23.71(14) . .
B2 K2 O2 84.65(14) 12 .
B3 K2 O2 103.54(16) 3 .
B3 K2 O2 143.56(10) 8 .
O1 K2 O2 42.09(13) 12 12
O1 K2 O2 92.83(14) . 12
O5 K2 O2 97.20(11) 11 12
O5 K2 O2 157.28(11) 3 12
O3 K2 O2 123.84(14) 4 12
O3 K2 O2 109.36(11) 8 12
B2 K2 O2 84.65(14) . 12
B2 K2 O2 23.71(14) 12 12
B3 K2 O2 143.56(10) 3 12
B3 K2 O2 103.54(16) 8 12
O2 K2 O2 62.81(16) . 12
O5 K3 O5 102.30(9) 5 4
O5 K3 O5 102.30(9) 5 6
O5 K3 O5 102.30(9) 4 6
O5 K3 O5 130.53(16) 5 .
O5 K3 O5 122.61(16) 4 .
O5 K3 O5 52.05(14) 6 .
O5 K3 O5 122.61(16) 5 3
O5 K3 O5 52.05(14) 4 3
O5 K3 O5 130.53(16) 6 3
O5 K3 O5 102.30(9) . 3
O5 K3 O5 52.05(14) 5 2
O5 K3 O5 130.53(16) 4 2
O5 K3 O5 122.61(16) 6 2
O5 K3 O5 102.30(9) . 2
O5 K3 O5 102.30(9) 3 2
O5 K3 B3 26.03(7) 5 2
O5 K3 B3 118.70(8) 4 2
O5 K3 B3 114.74(8) 6 2
O5 K3 B3 118.70(8) . 2
O5 K3 B3 114.73(8) 3 2
O5 K3 B3 26.03(7) 2 2
O5 K3 B3 114.74(8) 5 3
O5 K3 B3 26.03(7) 4 3
O5 K3 B3 118.70(8) 6 3
O5 K3 B3 114.73(8) . 3
O5 K3 B3 26.03(7) 3 3
O5 K3 B3 118.70(8) 2 3
B3 K3 B3 120.0 2 3
O5 K3 B3 118.70(8) 5 .
O5 K3 B3 114.74(8) 4 .
O5 K3 B3 26.03(7) 6 .
O5 K3 B3 26.03(7) . .
O5 K3 B3 118.70(8) 3 .
O5 K3 B3 114.73(8) 2 .
B3 K3 B3 120.0 2 .
B3 K3 B3 120.0 3 .
O5 K3 B2 151.1(2) 5 .
O5 K3 B2 106.43(19) 4 .
O5 K3 B2 68.46(14) 6 .
O5 K3 B2 23.14(19) . .
O5 K3 B2 79.19(19) 3 .
O5 K3 B2 108.44(15) 2 .
B3 K3 B2 131.53(15) 2 .
B3 K3 B2 93.04(19) 3 .
B3 K3 B2 44.28(14) . .
O5 K3 B2 23.14(19) 5 5
O5 K3 B2 79.19(19) 4 5
O5 K3 B2 108.44(15) 6 5
O5 K3 B2 151.1(2) . 5
O5 K3 B2 106.43(19) 3 5
O5 K3 B2 68.46(14) 2 5
B3 K3 B2 44.28(14) 2 5
B3 K3 B2 93.04(19) 3 5
B3 K3 B2 131.53(15) . 5
B2 K3 B2 173.9(4) . 5
O5 K3 B2 79.19(19) 5 6
O5 K3 B2 108.44(15) 4 6
O5 K3 B2 23.14(19) 6 6
O5 K3 B2 68.46(14) . 6
O5 K3 B2 151.1(2) 3 6
O5 K3 B2 106.43(19) 2 6
B3 K3 B2 93.04(19) 2 6
B3 K3 B2 131.53(15) 3 6
B3 K3 B2 44.28(14) . 6
B2 K3 B2 88.6(3) . 6
B2 K3 B2 87.42(14) 5 6
O4 B1 O3 123.8(7) . .
O4 B1 O2 118.0(8) . .
O3 B1 O2 118.1(6) . .
O4 B1 Sr1 38.1(3) . .
O3 B1 Sr1 135.9(6) . .
O2 B1 Sr1 92.5(4) . .
O4 B1 K2 98.0(4) . 15_554
O3 B1 K2 52.1(3) . 15_554
O2 B1 K2 123.1(5) . 15_554
Sr1 B1 K2 135.7(2) . 15_554
O4 B1 K1 89.5(7) . 3_565
O3 B1 K1 52.8(5) . 3_565
O2 B1 K1 127.8(8) . 3_565
Sr1 B1 K1 83.6(2) . 3_565
K2 B1 K1 92.1(2) 15_554 3_565
O1 B2 O5 125.2(6) . .
O1 B2 O2 116.5(7) . .
O5 B2 O2 118.2(5) . .
O1 B2 K1 55.5(3) . 8
O5 B2 K1 139.7(5) . 8
O2 B2 K1 75.8(3) . 8
O1 B2 K3 91.8(3) . .
O5 B2 K3 51.9(3) . .
O2 B2 K3 131.6(4) . .
K1 B2 K3 146.7(2) 8 .
O1 B2 K2 53.2(4) . .
O5 B2 K2 138.4(4) . .
O2 B2 K2 81.2(6) . .
K1 B2 K2 78.18(19) 8 .
K3 B2 K2 87.2(2) . .
O1 B2 K2 97.8(5) . 2
O5 B2 K2 46.6(4) . 2
O2 B2 K2 125.9(6) . 2
K1 B2 K2 93.7(2) 8 2
K3 B2 K2 83.76(19) . 2
K2 B2 K2 149.31(18) . 2
O3 B3 O3 109.7(7) . 6
O3 B3 O5 108.4(2) . 6
O3 B3 O5 111.7(2) 6 6
O3 B3 O5 111.7(2) . .
O3 B3 O5 108.4(2) 6 .
O5 B3 O5 107.0(6) 6 .
O3 B3 K3 125.2(4) . .
O3 B3 K3 125.2(4) 6 .
O5 B3 K3 53.5(3) 6 .
O5 B3 K3 53.5(3) . .
O3 B3 K2 130.6(3) . 2
O3 B3 K2 54.91(18) 6 2
O5 B3 K2 120.9(3) 6 2
O5 B3 K2 53.66(15) . 2
K3 B3 K2 86.20(16) . 2
O3 B3 K2 54.91(18) . 15_554
O3 B3 K2 130.6(3) 6 15_554
O5 B3 K2 53.66(15) 6 15_554
O5 B3 K2 120.9(3) . 15_554
K3 B3 K2 86.20(16) . 15_554
K2 B3 K2 172.4(3) 2 15_554
O3 B3 K1 54.8(4) . 3_565
O3 B3 K1 54.8(4) 6 3_565
O5 B3 K1 126.5(3) 6 3_565
O5 B3 K1 126.5(3) . 3_565
K3 B3 K1 180.0 . 3_565
K2 B3 K1 93.80(16) 2 3_565
K2 B3 K1 93.80(16) 15_554 3_565
B2 O1 Bi1 135.6(5) . .
B2 O1 K2 104.4(5) . .
Bi1 O1 K2 109.16(14) . .
B2 O1 K1 101.5(3) . 8
Bi1 O1 K1 101.50(12) . 8
K2 O1 K1 98.27(14) . 8
B1 O2 B2 122.6(6) . .
B1 O2 K1 143.3(5) . 8
B2 O2 K1 79.7(3) . 8
B1 O2 K2 132.9(7) . .
B2 O2 K2 75.1(5) . .
K1 O2 K2 77.76(12) 8 .
B1 O3 B3 124.6(4) . .
B1 O3 K2 105.4(5) . 15_554
B3 O3 K2 100.6(3) . 15_554
B1 O3 K1 104.6(5) . 3_565
B3 O3 K1 100.8(4) . 3_565
K2 O3 K1 122.61(13) 15_554 3_565
B1 O4 Bi1 131.3(5) . 13_554
B1 O4 Sr1 122.8(4) . .
Bi1 O4 Sr1 93.30(14) 13_554 .
B1 O4 K1 102.3(7) . .
Bi1 O4 K1 92.3(2) 13_554 .
Sr1 O4 K1 110.5(2) . .
B2 O5 B3 124.1(4) . .
B2 O5 K3 105.0(4) . .
B3 O5 K3 100.5(3) . .
B2 O5 K2 112.7(4) . 2
B3 O5 K2 101.1(2) . 2
K3 O5 K2 113.04(13) . 2

loop_
_geom_bond_atom_site_label_1
_geom_bond_atom_site_label_2
_geom_bond_distance
_geom_bond_site_symmetry_2
Bi1 O1 2.312(4) 3
Bi1 O1 2.312(4) 2
Bi1 O1 2.312(4) .
Bi1 O4 2.370(4) 7_445
Bi1 O4 2.370(4) 8
Bi1 O4 2.371(4) 9_455
Bi1 Sr1 3.5488(10) 7_445
Bi1 K1 3.9570(6) 7_445
Bi1 K1 3.9570(6) 8
Bi1 K1 3.9570(6) 9_455
Bi1 K3 4.0950(12) .
Bi1 K2 4.1472(6) 2
Sr1 O4 2.508(4) 2_665
Sr1 O4 2.508(4) .
Sr1 O4 2.508(4) 3_565
Sr1 O4 2.508(4) 11_565
Sr1 O4 2.508(4) 10_455
Sr1 O4 2.508(4) 12
Sr1 B1 3.413(6) 12
Sr1 B1 3.413(7) 2_665
Sr1 B1 3.413(7) .
Sr1 B1 3.413(7) 10_455
Sr1 B1 3.413(6) 11_565
Sr1 B1 3.413(6) 3_565
K1 O1 2.783(4) 12
K1 O1 2.783(4) 15_554
K1 O3 2.869(6) 2_665
K1 O3 2.869(6) 5_665
K1 O4 3.074(8) .
K1 O4 3.074(8) 4
K1 O2 3.260(5) 15_554
K1 O2 3.260(5) 12
K1 B2 3.308(6) 15_554
K1 B2 3.308(6) 12
K1 B3 3.447(11) 2_665
K1 B1 3.486(13) 5_665
K2 O1 2.767(4) 12
K2 O1 2.767(4) .
K2 O5 2.809(4) 11
K2 O5 2.809(4) 3
K2 O3 2.848(4) 4
K2 O3 2.849(4) 8
K2 B2 3.347(11) .
K2 B2 3.347(11) 12
K2 B3 3.4223(14) 3
K2 B3 3.4223(14) 8
K2 O2 3.424(8) .
K2 O2 3.424(8) 12
K3 O5 2.724(4) 5
K3 O5 2.724(4) 4
K3 O5 2.724(4) 6
K3 O5 2.724(4) .
K3 O5 2.724(4) 3
K3 O5 2.724(4) 2
K3 B3 3.331(10) 2
K3 B3 3.331(10) 3
K3 B3 3.331(10) .
K3 B2 3.345(6) .
K3 B2 3.345(6) 5
K3 B2 3.345(6) 6
B1 O4 1.325(9) .
B1 O3 1.383(11) .
B1 O2 1.387(8) .
B1 K2 3.482(7) 15_554
B1 K1 3.486(13) 3_565
B2 O1 1.318(7) .
B2 O5 1.361(9) .
B2 O2 1.393(8) .
B2 K1 3.308(6) 8
B2 K2 3.564(11) 2
B3 O3 1.445(6) .
B3 O3 1.445(6) 6
B3 O5 1.487(6) 6
B3 O5 1.487(6) .
B3 K2 3.4223(14) 2
B3 K2 3.4223(14) 15_554
B3 K1 3.447(11) 3_565
O1 K1 2.783(4) 8
O2 K1 3.260(5) 8
O3 K2 2.849(4) 15_554
O3 K1 2.869(6) 3_565
O4 Bi1 2.370(4) 13_554
O5 K2 2.809(4) 2
